data_1567050
loop_
_publ_author_name
'Bischof, Tobias'
'Guo, Xueying'
'Krummenacher, Ivo'
'Be\&sler, Lukas'
'Lin, Zhenyang'
'Finze, Maik'
'Braunschweig, Holger'

_publ_section_title
;
 Alkene insertion reactivity of a o-carboranyl-substituted 9-borafluorene
;
_journal_name_full 'Chemical Science'
_journal_paper_doi 10.1039/D2SC02750J
_journal_year 2022
_chemical_formula_moiety 'C15 H21 B11'
_chemical_formula_sum 'C15 H21 B11'
_chemical_formula_weight 320.23
_space_group_crystal_system monoclinic
_space_group_IT_number 4
_space_group_name_Hall 'P 2yb'
_space_group_name_H-M_alt 'P 1 21 1'
_atom_sites_solution_hydrogens geom
_audit_creation_method SHELXL-2018/3
_audit_update_record
;
2022-05-12 deposited with the CCDC.	2022-06-02 downloaded from the CCDC.
;
_cell_angle_alpha 90
_cell_angle_beta 103.165(2)
_cell_angle_gamma 90
_cell_formula_units_Z 2
_cell_length_a 6.73580(10)
_cell_length_b 11.9489(2)
_cell_length_c 11.5149(2)
_cell_measurement_reflns_used 9209
_cell_measurement_temperature 100(2)
_cell_measurement_theta_max 77.1890
_cell_measurement_theta_min 3.9680
_cell_volume 902.42(3)
_computing_cell_refinement 'CrysAlisPro 1.171.40.45a (Rigaku OD, 2019)'
_computing_data_collection 'CrysAlisPro 1.171.40.45a (Rigaku OD, 2019)'
_computing_data_reduction 'CrysAlisPro 1.171.40.45a (Rigaku OD, 2019)'
_computing_molecular_graphics 'SHELXL-2018/3 (Sheldrick, 2018)'
_computing_publication_material 'SHELXL-2018/3 (Sheldrick, 2018)'
_computing_structure_refinement 'SHELXL-2018/3 (Sheldrick, 2018)'
_computing_structure_solution 'SHELXT 2014/5 (Sheldrick, 2014)'
_diffrn_ambient_temperature 100(2)
_diffrn_measured_fraction_theta_full 1.000
_diffrn_measured_fraction_theta_max 0.997
_diffrn_measurement_device_type 'XtaLAB Synergy, Dualflex, HyPix'
_diffrn_measurement_method '\w scans'
_diffrn_radiation_type CuK\a
_diffrn_radiation_wavelength 1.54184
_diffrn_reflns_av_R_equivalents 0.0468
_diffrn_reflns_av_unetI/netI 0.0429
_diffrn_reflns_Laue_measured_fraction_full 1.000
_diffrn_reflns_Laue_measured_fraction_max 0.997
_diffrn_reflns_limit_h_max 8
_diffrn_reflns_limit_h_min -7
_diffrn_reflns_limit_k_max 15
_diffrn_reflns_limit_k_min -15
_diffrn_reflns_limit_l_max 14
_diffrn_reflns_limit_l_min -14
_diffrn_reflns_number 14895
_diffrn_reflns_point_group_measured_fraction_full 0.999
_diffrn_reflns_point_group_measured_fraction_max 0.994
_diffrn_reflns_theta_full 72.000
_diffrn_reflns_theta_max 77.753
_diffrn_reflns_theta_min 3.943
_diffrn_source 'micro-focus sealed X-ray tube'
_exptl_absorpt_coefficient_mu 0.403
_exptl_absorpt_correction_T_max 1.000
_exptl_absorpt_correction_T_min 0.745
_exptl_absorpt_correction_type gaussian
_exptl_absorpt_process_details Sadabs
_exptl_crystal_colour orange
_exptl_crystal_density_diffrn 1.178
_exptl_crystal_description block
_exptl_crystal_F_000 332
_exptl_crystal_size_max 0.228
_exptl_crystal_size_mid 0.078
_exptl_crystal_size_min 0.045
_refine_diff_density_max 0.276
_refine_diff_density_min -0.244
_refine_diff_density_rms 0.045
_refine_ls_abs_structure_details
;
 Flack x determined using 1657 quotients [(I+)-(I-)]/[(I+)+(I-)]
 (Parsons, Flack and Wagner, Acta Cryst. B69 (2013) 249-259).
;
_refine_ls_abs_structure_Flack 0.0(2)
_refine_ls_extinction_method none
_refine_ls_goodness_of_fit_ref 1.032
_refine_ls_hydrogen_treatment mixed
_refine_ls_matrix_type full
_refine_ls_number_parameters 246
_refine_ls_number_reflns 3832
_refine_ls_number_restraints 1
_refine_ls_restrained_S_all 1.031
_refine_ls_R_factor_all 0.0483
_refine_ls_R_factor_gt 0.0466
_refine_ls_shift/su_max 0.001
_refine_ls_shift/su_mean 0.000
_refine_ls_structure_factor_coef Fsqd
_refine_ls_weighting_details 'w=1/[\s^2^(Fo^2^)+(0.0967P)^2^+0.0356P] where P=(Fo^2^+2Fc^2^)/3'
_refine_ls_weighting_scheme calc
_refine_ls_wR_factor_gt 0.1221
_refine_ls_wR_factor_ref 0.1245
_reflns_Friedel_coverage 0.899
_reflns_Friedel_fraction_full 0.999
_reflns_Friedel_fraction_max 0.990
_reflns_number_gt 3650
_reflns_number_total 3832
_reflns_threshold_expression 'I > 2\s(I)'
_cod_data_source_file d2sc02750j2.cif
_cod_data_source_block 2
_cod_original_sg_symbol_H-M 'P 21'
_cod_database_code 1567050
_shelx_shelxl_version_number 2018/3
_shelx_space_group_comment
;
The symmetry employed for this shelxl refinement is uniquely defined
by the following loop, which should always be used as a source of
symmetry information in preference to the above space-group names.
They are only intended as comments.
;

loop_
_space_group_symop_operation_xyz
'x, y, z'
'-x, y+1/2, -z'

loop_
_atom_site_label
_atom_site_type_symbol
_atom_site_fract_x
_atom_site_fract_y
_atom_site_fract_z
_atom_site_U_iso_or_equiv
_atom_site_adp_type
_atom_site_occupancy
_atom_site_site_symmetry_order
_atom_site_calc_flag
_atom_site_refinement_flags_posn
_atom_site_refinement_flags_adp
_atom_site_refinement_flags_occupancy
_atom_site_disorder_assembly
_atom_site_disorder_group
B1_1 B 0.2770(4) 0.51195(19) 0.3619(2) 0.0251(5) Uani 1 1 d . . . . .
C1_1 C 0.4317(3) 0.48230(18) 0.4815(2) 0.0286(5) Uani 1 1 d . . . . .
C2_1 C 0.6124(4) 0.4216(2) 0.5110(2) 0.0339(5) Uani 1 1 d . . . . .
H2_1 H 0.663571 0.385504 0.450306 0.041 Uiso 1 1 calc R U . . .
C3_1 C 0.7183(4) 0.4139(2) 0.6301(2) 0.0409(6) Uani 1 1 d . . . . .
H3_1 H 0.842097 0.372750 0.650055 0.049 Uiso 1 1 calc R U . . .
C4_1 C 0.6448(5) 0.4657(2) 0.7192(2) 0.0438(6) Uani 1 1 d . . . . .
H4_1 H 0.718689 0.459680 0.799722 0.053 Uiso 1 1 calc R U . . .
C5_1 C 0.4635(5) 0.5266(2) 0.6923(2) 0.0390(6) Uani 1 1 d . . . . .
H5_1 H 0.412243 0.561433 0.753670 0.047 Uiso 1 1 calc R U . . .
C6_1 C 0.3600(4) 0.53525(18) 0.5742(2) 0.0304(5) Uani 1 1 d . . . . .
C7_1 C 0.1721(4) 0.60075(19) 0.5249(2) 0.0307(5) Uani 1 1 d . . . . .
C8_1 C 0.0608(4) 0.6635(2) 0.5873(2) 0.0387(5) Uani 1 1 d . . . . .
H8_1 H 0.096776 0.665292 0.672022 0.046 Uiso 1 1 calc R U . . .
C9_1 C -0.1060(4) 0.7246(2) 0.5245(3) 0.0407(6) Uani 1 1 d . . . . .
H9_1 H -0.184902 0.767564 0.566859 0.049 Uiso 1 1 calc R U . . .
C10_1 C -0.1575(4) 0.7234(2) 0.4013(2) 0.0361(5) Uani 1 1 d . . . . .
H10_1 H -0.268724 0.767109 0.359465 0.043 Uiso 1 1 calc R U . . .
C11_1 C -0.0457(3) 0.6576(2) 0.3379(2) 0.0315(5) Uani 1 1 d . . . . .
H11_1 H -0.083375 0.655979 0.253285 0.038 Uiso 1 1 calc R U . . .
C12_1 C 0.1198(3) 0.59477(18) 0.3981(2) 0.0270(4) Uani 1 1 d . . . . .
C1_2 C 0.2790(3) 0.46002(18) 0.23449(18) 0.0238(4) Uani 1 1 d . . . . .
C2_2 C 0.3287(3) 0.54127(19) 0.12700(19) 0.0272(4) Uani 1 1 d . . . . .
C3_2 C 0.3679(4) 0.6640(2) 0.1564(2) 0.0365(5) Uani 1 1 d . . . . .
H3A_2 H 0.440036 0.697391 0.100004 0.055 Uiso 1 1 calc R U . . .
H3B_2 H 0.451273 0.671421 0.237692 0.055 Uiso 1 1 calc R U . . .
H3C_2 H 0.237637 0.702713 0.150461 0.055 Uiso 1 1 calc R U . . .
B4_2 B 0.1098(4) 0.3568(2) 0.1735(2) 0.0263(5) Uani 1 1 d . . . . .
H4_2 H -0.005881 0.320462 0.218831 0.040(8) Uiso 1 1 calc R . . . .
B5_2 B 0.3741(4) 0.3273(2) 0.2241(2) 0.0261(5) Uani 1 1 d . . . . .
H5_2 H 0.431383 0.271072 0.302412 0.033(7) Uiso 1 1 calc R . . . .
B6_2 B 0.5132(3) 0.4468(2) 0.1975(2) 0.0271(5) Uani 1 1 d . . . . .
H6_2 H 0.661854 0.470762 0.258204 0.041(8) Uiso 1 1 calc R . . . .
B7_2 B 0.4625(4) 0.4697(2) 0.0410(2) 0.0319(5) Uani 1 1 d . . . . .
H7_2 H 0.578893 0.508616 -0.002129 0.046(9) Uiso 1 1 calc R . . . .
B8_2 B 0.4898(4) 0.3314(2) 0.1000(2) 0.0301(5) Uani 1 1 d . . . . .
H8_2 H 0.624245 0.277785 0.095400 0.048(9) Uiso 1 1 calc R . . . .
B9_2 B 0.2397(4) 0.2743(2) 0.0841(2) 0.0306(5) Uani 1 1 d . . . . .
H9_2 H 0.208837 0.182769 0.068932 0.046(9) Uiso 1 1 calc R . . . .
B10_2 B 0.0591(4) 0.3782(2) 0.0161(2) 0.0283(5) Uani 1 1 d . . . . .
H10_2 H -0.090917 0.355234 -0.043764 0.037(8) Uiso 1 1 calc R . . . .
B11_2 B 0.1976(4) 0.4985(2) -0.0113(2) 0.0292(5) Uani 1 1 d . . . . .
H11_2 H 0.140647 0.556047 -0.088540 0.061(11) Uiso 1 1 calc R . . . .
B12_2 B 0.2939(4) 0.3621(2) -0.0292(2) 0.0316(5) Uani 1 1 d . . . . .
H12_2 H 0.299012 0.328269 -0.119211 0.055(10) Uiso 1 1 calc R . . . .
B3_2 B 0.0835(4) 0.4935(2) 0.1128(2) 0.0254(5) Uani 1 1 d . . . . .
H3_2 H -0.049422 0.548058 0.117943 0.056(10) Uiso 1 1 calc R . . . .

loop_
_atom_site_aniso_label
_atom_site_aniso_U_11
_atom_site_aniso_U_22
_atom_site_aniso_U_33
_atom_site_aniso_U_23
_atom_site_aniso_U_13
_atom_site_aniso_U_12
B1_1 0.0296(11) 0.0190(10) 0.0266(11) 0.0005(8) 0.0060(9) -0.0020(8)
C1_1 0.0369(11) 0.0211(10) 0.0258(11) 0.0001(8) 0.0031(8) 0.0006(8)
C2_1 0.0413(12) 0.0275(11) 0.0299(11) -0.0010(9) 0.0018(9) 0.0047(9)
C3_1 0.0473(13) 0.0318(12) 0.0370(13) 0.0029(10) -0.0042(10) 0.0101(11)
C4_1 0.0611(16) 0.0339(12) 0.0285(12) 0.0014(10) -0.0062(11) 0.0063(12)
C5_1 0.0592(15) 0.0291(11) 0.0258(11) -0.0015(10) 0.0035(10) 0.0052(11)
C6_1 0.0425(12) 0.0218(10) 0.0261(10) 0.0005(9) 0.0060(8) 0.0011(9)
C7_1 0.0408(11) 0.0232(10) 0.0275(11) -0.0005(8) 0.0068(9) 0.0009(9)
C8_1 0.0525(14) 0.0355(12) 0.0291(11) -0.0055(10) 0.0114(10) 0.0052(11)
C9_1 0.0441(13) 0.0363(14) 0.0440(14) -0.0116(11) 0.0146(11) 0.0075(11)
C10_1 0.0333(11) 0.0314(12) 0.0416(13) -0.0078(10) 0.0043(9) 0.0059(9)
C11_1 0.0326(10) 0.0270(10) 0.0332(11) -0.0045(9) 0.0038(8) 0.0018(9)
C12_1 0.0329(10) 0.0218(9) 0.0267(10) -0.0029(8) 0.0077(8) -0.0017(8)
C1_2 0.0268(9) 0.0205(9) 0.0231(9) 0.0012(7) 0.0037(7) -0.0003(7)
C2_2 0.0288(9) 0.0262(10) 0.0259(10) 0.0041(8) 0.0051(8) -0.0024(8)
C3_2 0.0447(12) 0.0244(10) 0.0377(12) 0.0043(10) 0.0038(9) -0.0058(10)
B4_2 0.0267(10) 0.0235(11) 0.0275(11) -0.0008(9) 0.0038(8) -0.0023(8)
B5_2 0.0287(10) 0.0217(11) 0.0270(11) 0.0000(9) 0.0048(8) 0.0024(8)
B6_2 0.0252(10) 0.0286(12) 0.0274(11) -0.0004(9) 0.0061(8) -0.0021(8)
B7_2 0.0299(11) 0.0395(14) 0.0277(12) 0.0029(10) 0.0092(9) -0.0010(10)
B8_2 0.0295(11) 0.0330(13) 0.0272(11) -0.0046(10) 0.0054(9) 0.0065(10)
B9_2 0.0341(12) 0.0243(11) 0.0316(12) -0.0050(9) 0.0039(10) 0.0006(9)
B10_2 0.0279(11) 0.0292(12) 0.0263(11) -0.0028(9) 0.0030(9) 0.0002(9)
B11_2 0.0314(11) 0.0339(12) 0.0223(11) 0.0021(9) 0.0059(9) 0.0011(9)
B12_2 0.0317(11) 0.0378(14) 0.0250(11) -0.0033(10) 0.0056(9) 0.0067(10)
B3_2 0.0272(10) 0.0246(11) 0.0239(10) 0.0014(8) 0.0046(8) 0.0010(8)

loop_
_atom_type_symbol
_atom_type_description
_atom_type_scat_dispersion_real
_atom_type_scat_dispersion_imag
_atom_type_scat_source
C C 0.0181 0.0091 'International Tables Vol C Tables 4.2.6.8 and 6.1.1.4'
H H 0.0000 0.0000 'International Tables Vol C Tables 4.2.6.8 and 6.1.1.4'
B B 0.0090 0.0039 'International Tables Vol C Tables 4.2.6.8 and 6.1.1.4'

loop_
_geom_angle_atom_site_label_1
_geom_angle_atom_site_label_2
_geom_angle_atom_site_label_3
_geom_angle
_geom_angle_site_symmetry_1
_geom_angle_site_symmetry_3
_geom_angle_publ_flag
C1_1 B1_1 C12_1 105.16(18) . . ?
C1_1 B1_1 C1_2 125.28(19) . . ?
C12_1 B1_1 C1_2 129.45(19) . . ?
C2_1 C1_1 C6_1 118.6(2) . . ?
C2_1 C1_1 B1_1 134.6(2) . . ?
C6_1 C1_1 B1_1 106.82(19) . . ?
C1_1 C2_1 C3_1 119.8(2) . . ?
C1_1 C2_1 H2_1 120.1 . . ?
C3_1 C2_1 H2_1 120.1 . . ?
C4_1 C3_1 C2_1 120.6(2) . . ?
C4_1 C3_1 H3_1 119.7 . . ?
C2_1 C3_1 H3_1 119.7 . . ?
C3_1 C4_1 C5_1 120.8(2) . . ?
C3_1 C4_1 H4_1 119.6 . . ?
C5_1 C4_1 H4_1 119.6 . . ?
C6_1 C5_1 C4_1 118.5(2) . . ?
C6_1 C5_1 H5_1 120.8 . . ?
C4_1 C5_1 H5_1 120.8 . . ?
C5_1 C6_1 C1_1 121.7(2) . . ?
C5_1 C6_1 C7_1 127.6(2) . . ?
C1_1 C6_1 C7_1 110.69(19) . . ?
C8_1 C7_1 C12_1 121.8(2) . . ?
C8_1 C7_1 C6_1 127.3(2) . . ?
C12_1 C7_1 C6_1 110.87(19) . . ?
C7_1 C8_1 C9_1 119.0(2) . . ?
C7_1 C8_1 H8_1 120.5 . . ?
C9_1 C8_1 H8_1 120.5 . . ?
C10_1 C9_1 C8_1 120.7(2) . . ?
C10_1 C9_1 H9_1 119.6 . . ?
C8_1 C9_1 H9_1 119.6 . . ?
C9_1 C10_1 C11_1 120.1(2) . . ?
C9_1 C10_1 H10_1 120.0 . . ?
C11_1 C10_1 H10_1 120.0 . . ?
C12_1 C11_1 C10_1 120.5(2) . . ?
C12_1 C11_1 H11_1 119.7 . . ?
C10_1 C11_1 H11_1 119.7 . . ?
C11_1 C12_1 C7_1 117.8(2) . . ?
C11_1 C12_1 B1_1 135.9(2) . . ?
C7_1 C12_1 B1_1 106.22(19) . . ?
B1_1 C1_2 C2_2 120.09(17) . . ?
B1_1 C1_2 B4_2 120.81(17) . . ?
C2_2 C1_2 B4_2 109.97(16) . . ?
B1_1 C1_2 B5_2 120.16(17) . . ?
C2_2 C1_2 B5_2 110.09(15) . . ?
B4_2 C1_2 B5_2 62.19(13) . . ?
B1_1 C1_2 B6_2 117.38(17) . . ?
C2_2 C1_2 B6_2 61.44(13) . . ?
B4_2 C1_2 B6_2 112.99(16) . . ?
B5_2 C1_2 B6_2 61.69(14) . . ?
B1_1 C1_2 B3_2 119.27(17) . . ?
C2_2 C1_2 B3_2 60.65(12) . . ?
B4_2 C1_2 B3_2 61.64(13) . . ?
B5_2 C1_2 B3_2 112.40(16) . . ?
B6_2 C1_2 B3_2 112.82(16) . . ?
C3_2 C2_2 C1_2 116.92(18) . . ?
C3_2 C2_2 B7_2 121.66(19) . . ?
C1_2 C2_2 B7_2 111.10(17) . . ?
C3_2 C2_2 B11_2 121.52(19) . . ?
C1_2 C2_2 B11_2 111.64(17) . . ?
B7_2 C2_2 B11_2 62.68(14) . . ?
C3_2 C2_2 B3_2 117.22(19) . . ?
C1_2 C2_2 B3_2 61.72(13) . . ?
B7_2 C2_2 B3_2 113.56(17) . . ?
B11_2 C2_2 B3_2 62.11(14) . . ?
C3_2 C2_2 B6_2 117.05(18) . . ?
C1_2 C2_2 B6_2 61.16(12) . . ?
B7_2 C2_2 B6_2 62.03(14) . . ?
B11_2 C2_2 B6_2 113.77(17) . . ?
B3_2 C2_2 B6_2 113.48(17) . . ?
C2_2 C3_2 H3A_2 109.5 . . ?
C2_2 C3_2 H3B_2 109.5 . . ?
H3A_2 C3_2 H3B_2 109.5 . . ?
C2_2 C3_2 H3C_2 109.5 . . ?
H3A_2 C3_2 H3C_2 109.5 . . ?
H3B_2 C3_2 H3C_2 109.5 . . ?
C1_2 B4_2 B3_2 59.74(13) . . ?
C1_2 B4_2 B5_2 59.13(13) . . ?
B3_2 B4_2 B5_2 108.39(16) . . ?
C1_2 B4_2 B10_2 105.55(16) . . ?
B3_2 B4_2 B10_2 59.17(14) . . ?
B5_2 B4_2 B10_2 107.90(16) . . ?
C1_2 B4_2 B9_2 105.37(16) . . ?
B3_2 B4_2 B9_2 107.41(17) . . ?
B5_2 B4_2 B9_2 59.69(14) . . ?
B10_2 B4_2 B9_2 60.07(14) . . ?
C1_2 B4_2 H4_2 123.7 . . ?
B3_2 B4_2 H4_2 121.6 . . ?
B5_2 B4_2 H4_2 121.4 . . ?
B10_2 B4_2 H4_2 122.5 . . ?
B9_2 B4_2 H4_2 122.6 . . ?
C1_2 B5_2 B6_2 59.35(13) . . ?
C1_2 B5_2 B9_2 105.65(16) . . ?
B6_2 B5_2 B9_2 108.09(17) . . ?
C1_2 B5_2 B8_2 105.57(16) . . ?
B6_2 B5_2 B8_2 59.57(14) . . ?
B9_2 B5_2 B8_2 60.41(14) . . ?
C1_2 B5_2 B4_2 58.68(13) . . ?
B6_2 B5_2 B4_2 108.20(17) . . ?
B9_2 B5_2 B4_2 60.50(14) . . ?
B8_2 B5_2 B4_2 108.69(16) . . ?
C1_2 B5_2 H5_2 124.1 . . ?
B6_2 B5_2 H5_2 121.6 . . ?
B9_2 B5_2 H5_2 121.9 . . ?
B8_2 B5_2 H5_2 122.0 . . ?
B4_2 B5_2 H5_2 121.2 . . ?
C1_2 B6_2 C2_2 57.40(12) . . ?
C1_2 B6_2 B8_2 105.87(17) . . ?
C2_2 B6_2 B8_2 105.08(16) . . ?
C1_2 B6_2 B5_2 58.96(13) . . ?
C2_2 B6_2 B5_2 104.74(16) . . ?
B8_2 B6_2 B5_2 60.34(14) . . ?
C1_2 B6_2 B7_2 105.08(16) . . ?
C2_2 B6_2 B7_2 58.31(13) . . ?
B8_2 B6_2 B7_2 60.37(15) . . ?
B5_2 B6_2 B7_2 108.17(17) . . ?
C1_2 B6_2 H6_2 123.9 . . ?
C2_2 B6_2 H6_2 124.7 . . ?
B8_2 B6_2 H6_2 122.3 . . ?
B5_2 B6_2 H6_2 122.0 . . ?
B7_2 B6_2 H6_2 122.1 . . ?
C2_2 B7_2 B6_2 59.65(13) . . ?
C2_2 B7_2 B8_2 105.37(16) . . ?
B6_2 B7_2 B8_2 59.42(15) . . ?
C2_2 B7_2 B11_2 58.69(14) . . ?
B6_2 B7_2 B11_2 108.57(17) . . ?
B8_2 B7_2 B11_2 108.48(18) . . ?
C2_2 B7_2 B12_2 104.93(17) . . ?
B6_2 B7_2 B12_2 107.73(18) . . ?
B8_2 B7_2 B12_2 60.22(15) . . ?
B11_2 B7_2 B12_2 60.06(15) . . ?
C2_2 B7_2 H7_2 124.2 . . ?
B6_2 B7_2 H7_2 121.4 . . ?
B8_2 B7_2 H7_2 122.2 . . ?
B11_2 B7_2 H7_2 121.2 . . ?
B12_2 B7_2 H7_2 122.5 . . ?
B6_2 B8_2 B5_2 60.10(13) . . ?
B6_2 B8_2 B7_2 60.21(15) . . ?
B5_2 B8_2 B7_2 107.85(17) . . ?
B6_2 B8_2 B9_2 107.98(17) . . ?
B5_2 B8_2 B9_2 59.74(14) . . ?
B7_2 B8_2 B9_2 107.57(17) . . ?
B6_2 B8_2 B12_2 108.13(18) . . ?
B5_2 B8_2 B12_2 107.42(17) . . ?
B7_2 B8_2 B12_2 59.93(15) . . ?
B9_2 B8_2 B12_2 59.57(15) . . ?
B6_2 B8_2 H8_2 121.4 . . ?
B5_2 B8_2 H8_2 122.0 . . ?
B7_2 B8_2 H8_2 121.8 . . ?
B9_2 B8_2 H8_2 122.0 . . ?
B12_2 B8_2 H8_2 122.0 . . ?
B5_2 B9_2 B12_2 108.01(18) . . ?
B5_2 B9_2 B8_2 59.84(14) . . ?
B12_2 B9_2 B8_2 60.22(15) . . ?
B5_2 B9_2 B10_2 107.80(17) . . ?
B12_2 B9_2 B10_2 60.09(14) . . ?
B8_2 B9_2 B10_2 108.13(19) . . ?
B5_2 B9_2 B4_2 59.82(13) . . ?
B12_2 B9_2 B4_2 107.85(17) . . ?
B8_2 B9_2 B4_2 107.70(17) . . ?
B10_2 B9_2 B4_2 59.82(14) . . ?
B5_2 B9_2 H9_2 121.9 . . ?
B12_2 B9_2 H9_2 121.6 . . ?
B8_2 B9_2 H9_2 121.7 . . ?
B10_2 B9_2 H9_2 121.7 . . ?
B4_2 B9_2 H9_2 122.0 . . ?
B3_2 B10_2 B11_2 60.12(14) . . ?
B3_2 B10_2 B4_2 59.99(14) . . ?
B11_2 B10_2 B4_2 108.01(17) . . ?
B3_2 B10_2 B12_2 108.01(18) . . ?
B11_2 B10_2 B12_2 60.04(15) . . ?
B4_2 B10_2 B12_2 107.68(17) . . ?
B3_2 B10_2 B9_2 108.09(17) . . ?
B11_2 B10_2 B9_2 107.84(17) . . ?
B4_2 B10_2 B9_2 60.11(14) . . ?
B12_2 B10_2 B9_2 59.58(14) . . ?
B3_2 B10_2 H10_2 121.6 . . ?
B11_2 B10_2 H10_2 121.7 . . ?
B4_2 B10_2 H10_2 121.8 . . ?
B12_2 B10_2 H10_2 122.0 . . ?
B9_2 B10_2 H10_2 121.8 . . ?
C2_2 B11_2 B3_2 59.10(13) . . ?
C2_2 B11_2 B10_2 104.81(17) . . ?
B3_2 B11_2 B10_2 59.23(14) . . ?
C2_2 B11_2 B7_2 58.63(14) . . ?
B3_2 B11_2 B7_2 107.82(18) . . ?
B10_2 B11_2 B7_2 107.97(19) . . ?
C2_2 B11_2 B12_2 104.82(17) . . ?
B3_2 B11_2 B12_2 107.35(18) . . ?
B10_2 B11_2 B12_2 60.11(15) . . ?
B7_2 B11_2 B12_2 59.98(15) . . ?
C2_2 B11_2 H11_2 124.5 . . ?
B3_2 B11_2 H11_2 121.9 . . ?
B10_2 B11_2 H11_2 122.5 . . ?
B7_2 B11_2 H11_2 121.5 . . ?
B12_2 B11_2 H11_2 122.5 . . ?
B9_2 B12_2 B7_2 108.00(17) . . ?
B9_2 B12_2 B11_2 108.29(17) . . ?
B7_2 B12_2 B11_2 59.96(15) . . ?
B9_2 B12_2 B10_2 60.33(15) . . ?
B7_2 B12_2 B10_2 107.76(17) . . ?
B11_2 B12_2 B10_2 59.85(14) . . ?
B9_2 B12_2 B8_2 60.21(15) . . ?
B7_2 B12_2 B8_2 59.84(15) . . ?
B11_2 B12_2 B8_2 108.09(18) . . ?
B10_2 B12_2 B8_2 108.31(17) . . ?
B9_2 B12_2 H12_2 121.4 . . ?
B7_2 B12_2 H12_2 122.0 . . ?
B11_2 B12_2 H12_2 121.7 . . ?
B10_2 B12_2 H12_2 121.7 . . ?
B8_2 B12_2 H12_2 121.6 . . ?
C2_2 B3_2 C1_2 57.63(12) . . ?
C2_2 B3_2 B10_2 105.67(17) . . ?
C1_2 B3_2 B10_2 105.99(17) . . ?
C2_2 B3_2 B4_2 105.13(16) . . ?
C1_2 B3_2 B4_2 58.62(13) . . ?
B10_2 B3_2 B4_2 60.84(15) . . ?
C2_2 B3_2 B11_2 58.79(13) . . ?
C1_2 B3_2 B11_2 105.69(16) . . ?
B10_2 B3_2 B11_2 60.65(15) . . ?
B4_2 B3_2 B11_2 109.09(17) . . ?
C2_2 B3_2 H3_2 124.3 . . ?
C1_2 B3_2 H3_2 124.0 . . ?
B10_2 B3_2 H3_2 122.0 . . ?
B4_2 B3_2 H3_2 121.7 . . ?
B11_2 B3_2 H3_2 121.5 . . ?

loop_
_geom_bond_atom_site_label_1
_geom_bond_atom_site_label_2
_geom_bond_distance
_geom_bond_site_symmetry_2
_geom_bond_publ_flag
B1_1 C1_1 1.567(3) . ?
B1_1 C12_1 1.574(3) . ?
B1_1 C1_2 1.595(3) . ?
C1_1 C2_1 1.391(3) . ?
C1_1 C6_1 1.417(3) . ?
C2_1 C3_1 1.398(3) . ?
C2_1 H2_1 0.9500 . ?
C3_1 C4_1 1.383(4) . ?
C3_1 H3_1 0.9500 . ?
C4_1 C5_1 1.395(4) . ?
C4_1 H4_1 0.9500 . ?
C5_1 C6_1 1.383(3) . ?
C5_1 H5_1 0.9500 . ?
C6_1 C7_1 1.487(3) . ?
C7_1 C8_1 1.374(3) . ?
C7_1 C12_1 1.423(3) . ?
C8_1 C9_1 1.396(4) . ?
C8_1 H8_1 0.9500 . ?
C9_1 C10_1 1.381(4) . ?
C9_1 H9_1 0.9500 . ?
C10_1 C11_1 1.402(3) . ?
C10_1 H10_1 0.9500 . ?
C11_1 C12_1 1.391(3) . ?
C11_1 H11_1 0.9500 . ?
C1_2 C2_2 1.666(3) . ?
C1_2 B4_2 1.717(3) . ?
C1_2 B5_2 1.725(3) . ?
C1_2 B6_2 1.732(3) . ?
C1_2 B3_2 1.737(3) . ?
C2_2 C3_2 1.515(3) . ?
C2_2 B7_2 1.713(3) . ?
C2_2 B11_2 1.714(3) . ?
C2_2 B3_2 1.719(3) . ?
C2_2 B6_2 1.737(3) . ?
C3_2 H3A_2 0.9800 . ?
C3_2 H3B_2 0.9800 . ?
C3_2 H3C_2 0.9800 . ?
B4_2 B3_2 1.770(4) . ?
B4_2 B5_2 1.778(3) . ?
B4_2 B10_2 1.785(4) . ?
B4_2 B9_2 1.790(4) . ?
B4_2 H4_2 1.1200 . ?
B5_2 B6_2 1.773(3) . ?
B5_2 B9_2 1.775(4) . ?
B5_2 B8_2 1.777(3) . ?
B5_2 H5_2 1.1200 . ?
B6_2 B8_2 1.763(4) . ?
B6_2 B7_2 1.778(4) . ?
B6_2 H6_2 1.1200 . ?
B7_2 B8_2 1.781(4) . ?
B7_2 B11_2 1.782(4) . ?
B7_2 B12_2 1.782(4) . ?
B7_2 H7_2 1.1200 . ?
B8_2 B9_2 1.787(4) . ?
B8_2 B12_2 1.788(4) . ?
B8_2 H8_2 1.1200 . ?
B9_2 B12_2 1.776(4) . ?
B9_2 B10_2 1.789(4) . ?
B9_2 H9_2 1.1200 . ?
B10_2 B3_2 1.755(4) . ?
B10_2 B11_2 1.780(4) . ?
B10_2 B12_2 1.785(3) . ?
B10_2 H10_2 1.1200 . ?
B11_2 B3_2 1.771(3) . ?
B11_2 B12_2 1.784(4) . ?
B11_2 H11_2 1.1200 . ?
B12_2 H12_2 1.1200 . ?
B3_2 H3_2 1.1200 . ?

loop_
_geom_torsion_atom_site_label_1
_geom_torsion_atom_site_label_2
_geom_torsion_atom_site_label_3
_geom_torsion_atom_site_label_4
_geom_torsion
_geom_torsion_site_symmetry_1
_geom_torsion_site_symmetry_2
_geom_torsion_site_symmetry_3
_geom_torsion_site_symmetry_4
_geom_torsion_publ_flag
C12_1 B1_1 C1_1 C2_1 -174.2(2) . . . . ?
C1_2 B1_1 C1_1 C2_1 9.3(4) . . . . ?
C12_1 B1_1 C1_1 C6_1 4.0(2) . . . . ?
C1_2 B1_1 C1_1 C6_1 -172.51(19) . . . . ?
C6_1 C1_1 C2_1 C3_1 0.1(3) . . . . ?
B1_1 C1_1 C2_1 C3_1 178.2(2) . . . . ?
C1_1 C2_1 C3_1 C4_1 0.3(4) . . . . ?
C2_1 C3_1 C4_1 C5_1 0.0(4) . . . . ?
C3_1 C4_1 C5_1 C6_1 -0.8(4) . . . . ?
C4_1 C5_1 C6_1 C1_1 1.2(4) . . . . ?
C4_1 C5_1 C6_1 C7_1 -176.2(2) . . . . ?
C2_1 C1_1 C6_1 C5_1 -0.9(3) . . . . ?
B1_1 C1_1 C6_1 C5_1 -179.4(2) . . . . ?
C2_1 C1_1 C6_1 C7_1 176.9(2) . . . . ?
B1_1 C1_1 C6_1 C7_1 -1.6(2) . . . . ?
C5_1 C6_1 C7_1 C8_1 -1.8(4) . . . . ?
C1_1 C6_1 C7_1 C8_1 -179.5(2) . . . . ?
C5_1 C6_1 C7_1 C12_1 176.0(2) . . . . ?
C1_1 C6_1 C7_1 C12_1 -1.7(3) . . . . ?
C12_1 C7_1 C8_1 C9_1 -1.2(4) . . . . ?
C6_1 C7_1 C8_1 C9_1 176.4(2) . . . . ?
C7_1 C8_1 C9_1 C10_1 -0.8(4) . . . . ?
C8_1 C9_1 C10_1 C11_1 1.9(4) . . . . ?
C9_1 C10_1 C11_1 C12_1 -1.2(4) . . . . ?
C10_1 C11_1 C12_1 C7_1 -0.7(3) . . . . ?
C10_1 C11_1 C12_1 B1_1 179.0(2) . . . . ?
C8_1 C7_1 C12_1 C11_1 1.9(3) . . . . ?
C6_1 C7_1 C12_1 C11_1 -176.06(19) . . . . ?
C8_1 C7_1 C12_1 B1_1 -177.9(2) . . . . ?
C6_1 C7_1 C12_1 B1_1 4.2(2) . . . . ?
C1_1 B1_1 C12_1 C11_1 175.4(2) . . . . ?
C1_2 B1_1 C12_1 C11_1 -8.3(4) . . . . ?
C1_1 B1_1 C12_1 C7_1 -5.0(2) . . . . ?
C1_2 B1_1 C12_1 C7_1 171.3(2) . . . . ?
C1_1 B1_1 C1_2 C2_2 -114.2(2) . . . . ?
C12_1 B1_1 C1_2 C2_2 70.2(3) . . . . ?
C1_1 B1_1 C1_2 B4_2 102.2(2) . . . . ?
C12_1 B1_1 C1_2 B4_2 -73.5(3) . . . . ?
C1_1 B1_1 C1_2 B5_2 28.5(3) . . . . ?
C12_1 B1_1 C1_2 B5_2 -147.1(2) . . . . ?
C1_1 B1_1 C1_2 B6_2 -43.0(3) . . . . ?
C12_1 B1_1 C1_2 B6_2 141.4(2) . . . . ?
C1_1 B1_1 C1_2 B3_2 174.72(19) . . . . ?
C12_1 B1_1 C1_2 B3_2 -0.9(3) . . . . ?
B1_1 C1_2 C2_2 C3_2 -0.8(3) . . . . ?
B4_2 C1_2 C2_2 C3_2 146.40(19) . . . . ?
B5_2 C1_2 C2_2 C3_2 -146.91(19) . . . . ?
B6_2 C1_2 C2_2 C3_2 -107.6(2) . . . . ?
B3_2 C1_2 C2_2 C3_2 108.0(2) . . . . ?
B1_1 C1_2 C2_2 B7_2 145.00(19) . . . . ?
B4_2 C1_2 C2_2 B7_2 -67.8(2) . . . . ?
B5_2 C1_2 C2_2 B7_2 -1.1(2) . . . . ?
B6_2 C1_2 C2_2 B7_2 38.16(17) . . . . ?
B3_2 C1_2 C2_2 B7_2 -106.19(18) . . . . ?
B1_1 C1_2 C2_2 B11_2 -147.10(18) . . . . ?
B4_2 C1_2 C2_2 B11_2 0.1(2) . . . . ?
B5_2 C1_2 C2_2 B11_2 66.8(2) . . . . ?
B6_2 C1_2 C2_2 B11_2 106.06(19) . . . . ?
B3_2 C1_2 C2_2 B11_2 -38.29(16) . . . . ?
B1_1 C1_2 C2_2 B3_2 -108.8(2) . . . . ?
B4_2 C1_2 C2_2 B3_2 38.37(16) . . . . ?
B5_2 C1_2 C2_2 B3_2 105.06(17) . . . . ?
B6_2 C1_2 C2_2 B3_2 144.35(17) . . . . ?
B1_1 C1_2 C2_2 B6_2 106.8(2) . . . . ?
B4_2 C1_2 C2_2 B6_2 -105.98(18) . . . . ?
B5_2 C1_2 C2_2 B6_2 -39.29(15) . . . . ?
B3_2 C1_2 C2_2 B6_2 -144.35(17) . . . . ?
B1_1 C1_2 B4_2 B3_2 109.0(2) . . . . ?
C2_2 C1_2 B4_2 B3_2 -37.94(15) . . . . ?
B5_2 C1_2 B4_2 B3_2 -140.74(17) . . . . ?
B6_2 C1_2 B4_2 B3_2 -104.46(18) . . . . ?
B1_1 C1_2 B4_2 B5_2 -110.3(2) . . . . ?
C2_2 C1_2 B4_2 B5_2 102.80(17) . . . . ?
B6_2 C1_2 B4_2 B5_2 36.28(16) . . . . ?
B3_2 C1_2 B4_2 B5_2 140.74(17) . . . . ?
B1_1 C1_2 B4_2 B10_2 147.86(18) . . . . ?
C2_2 C1_2 B4_2 B10_2 1.0(2) . . . . ?
B5_2 C1_2 B4_2 B10_2 -101.85(17) . . . . ?
B6_2 C1_2 B4_2 B10_2 -65.6(2) . . . . ?
B3_2 C1_2 B4_2 B10_2 38.90(15) . . . . ?
B1_1 C1_2 B4_2 B9_2 -149.56(19) . . . . ?
C2_2 C1_2 B4_2 B9_2 63.5(2) . . . . ?
B5_2 C1_2 B4_2 B9_2 -39.27(16) . . . . ?
B6_2 C1_2 B4_2 B9_2 -3.0(2) . . . . ?
B3_2 C1_2 B4_2 B9_2 101.47(18) . . . . ?
B1_1 C1_2 B5_2 B6_2 -106.9(2) . . . . ?
C2_2 C1_2 B5_2 B6_2 39.17(15) . . . . ?
B4_2 C1_2 B5_2 B6_2 141.77(17) . . . . ?
B3_2 C1_2 B5_2 B6_2 104.74(18) . . . . ?
B1_1 C1_2 B5_2 B9_2 151.02(18) . . . . ?
C2_2 C1_2 B5_2 B9_2 -62.88(19) . . . . ?
B4_2 C1_2 B5_2 B9_2 39.72(16) . . . . ?
B6_2 C1_2 B5_2 B9_2 -102.06(18) . . . . ?
B3_2 C1_2 B5_2 B9_2 2.7(2) . . . . ?
B1_1 C1_2 B5_2 B8_2 -146.00(18) . . . . ?
C2_2 C1_2 B5_2 B8_2 0.1(2) . . . . ?
B4_2 C1_2 B5_2 B8_2 102.70(17) . . . . ?
B6_2 C1_2 B5_2 B8_2 -39.07(15) . . . . ?
B3_2 C1_2 B5_2 B8_2 65.7(2) . . . . ?
B1_1 C1_2 B5_2 B4_2 111.30(19) . . . . ?
C2_2 C1_2 B5_2 B4_2 -102.60(17) . . . . ?
B6_2 C1_2 B5_2 B4_2 -141.77(17) . . . . ?
B3_2 C1_2 B5_2 B4_2 -37.03(16) . . . . ?
B3_2 B4_2 B5_2 C1_2 35.17(15) . . . . ?
B10_2 B4_2 B5_2 C1_2 97.77(18) . . . . ?
B9_2 B4_2 B5_2 C1_2 135.01(17) . . . . ?
C1_2 B4_2 B5_2 B6_2 -34.08(15) . . . . ?
B3_2 B4_2 B5_2 B6_2 1.1(2) . . . . ?
B10_2 B4_2 B5_2 B6_2 63.7(2) . . . . ?
B9_2 B4_2 B5_2 B6_2 100.93(18) . . . . ?
C1_2 B4_2 B5_2 B9_2 -135.01(17) . . . . ?
B3_2 B4_2 B5_2 B9_2 -99.84(19) . . . . ?
B10_2 B4_2 B5_2 B9_2 -37.24(17) . . . . ?
C1_2 B4_2 B5_2 B8_2 -97.23(18) . . . . ?
B3_2 B4_2 B5_2 B8_2 -62.1(2) . . . . ?
B10_2 B4_2 B5_2 B8_2 0.5(2) . . . . ?
B9_2 B4_2 B5_2 B8_2 37.78(17) . . . . ?
B1_1 C1_2 B6_2 C2_2 -111.2(2) . . . . ?
B4_2 C1_2 B6_2 C2_2 101.03(18) . . . . ?
B5_2 C1_2 B6_2 C2_2 137.51(16) . . . . ?
B3_2 C1_2 B6_2 C2_2 33.45(16) . . . . ?
B1_1 C1_2 B6_2 B8_2 150.83(18) . . . . ?
C2_2 C1_2 B6_2 B8_2 -98.00(18) . . . . ?
B4_2 C1_2 B6_2 B8_2 3.0(2) . . . . ?
B5_2 C1_2 B6_2 B8_2 39.51(16) . . . . ?
B3_2 C1_2 B6_2 B8_2 -64.6(2) . . . . ?
B1_1 C1_2 B6_2 B5_2 111.3(2) . . . . ?
C2_2 C1_2 B6_2 B5_2 -137.51(16) . . . . ?
B4_2 C1_2 B6_2 B5_2 -36.48(16) . . . . ?
B3_2 C1_2 B6_2 B5_2 -104.06(18) . . . . ?
B1_1 C1_2 B6_2 B7_2 -146.27(18) . . . . ?
C2_2 C1_2 B6_2 B7_2 -35.11(16) . . . . ?
B4_2 C1_2 B6_2 B7_2 65.9(2) . . . . ?
B5_2 C1_2 B6_2 B7_2 102.40(19) . . . . ?
B3_2 C1_2 B6_2 B7_2 -1.7(2) . . . . ?
C3_2 C2_2 B6_2 C1_2 107.4(2) . . . . ?
B7_2 C2_2 B6_2 C1_2 -139.26(18) . . . . ?
B11_2 C2_2 B6_2 C1_2 -102.56(18) . . . . ?
B3_2 C2_2 B6_2 C1_2 -34.03(16) . . . . ?
C3_2 C2_2 B6_2 B8_2 -153.2(2) . . . . ?
C1_2 C2_2 B6_2 B8_2 99.43(17) . . . . ?
B7_2 C2_2 B6_2 B8_2 -39.83(16) . . . . ?
B11_2 C2_2 B6_2 B8_2 -3.1(2) . . . . ?
B3_2 C2_2 B6_2 B8_2 65.4(2) . . . . ?
C3_2 C2_2 B6_2 B5_2 144.2(2) . . . . ?
C1_2 C2_2 B6_2 B5_2 36.76(14) . . . . ?
B7_2 C2_2 B6_2 B5_2 -102.50(18) . . . . ?
B11_2 C2_2 B6_2 B5_2 -65.8(2) . . . . ?
B3_2 C2_2 B6_2 B5_2 2.7(2) . . . . ?
C3_2 C2_2 B6_2 B7_2 -113.3(2) . . . . ?
C1_2 C2_2 B6_2 B7_2 139.26(18) . . . . ?
B11_2 C2_2 B6_2 B7_2 36.70(17) . . . . ?
B3_2 C2_2 B6_2 B7_2 105.23(19) . . . . ?
B9_2 B5_2 B6_2 C1_2 97.83(17) . . . . ?
B8_2 B5_2 B6_2 C1_2 135.24(17) . . . . ?
B4_2 B5_2 B6_2 C1_2 33.81(15) . . . . ?
C1_2 B5_2 B6_2 C2_2 -36.04(14) . . . . ?
B9_2 B5_2 B6_2 C2_2 61.8(2) . . . . ?
B8_2 B5_2 B6_2 C2_2 99.19(17) . . . . ?
B4_2 B5_2 B6_2 C2_2 -2.2(2) . . . . ?
C1_2 B5_2 B6_2 B8_2 -135.24(17) . . . . ?
B9_2 B5_2 B6_2 B8_2 -37.40(16) . . . . ?
B4_2 B5_2 B6_2 B8_2 -101.43(18) . . . . ?
C1_2 B5_2 B6_2 B7_2 -97.01(18) . . . . ?
B9_2 B5_2 B6_2 B7_2 0.8(2) . . . . ?
B8_2 B5_2 B6_2 B7_2 38.22(16) . . . . ?
B4_2 B5_2 B6_2 B7_2 -63.2(2) . . . . ?
C3_2 C2_2 B7_2 B6_2 106.1(2) . . . . ?
C1_2 C2_2 B7_2 B6_2 -37.79(16) . . . . ?
B11_2 C2_2 B7_2 B6_2 -142.01(18) . . . . ?
B3_2 C2_2 B7_2 B6_2 -105.10(19) . . . . ?
C3_2 C2_2 B7_2 B8_2 145.5(2) . . . . ?
C1_2 C2_2 B7_2 B8_2 1.6(2) . . . . ?
B11_2 C2_2 B7_2 B8_2 -102.57(19) . . . . ?
B3_2 C2_2 B7_2 B8_2 -65.7(2) . . . . ?
B6_2 C2_2 B7_2 B8_2 39.43(16) . . . . ?
C3_2 C2_2 B7_2 B11_2 -111.9(2) . . . . ?
C1_2 C2_2 B7_2 B11_2 104.21(19) . . . . ?
B3_2 C2_2 B7_2 B11_2 36.90(18) . . . . ?
B6_2 C2_2 B7_2 B11_2 142.01(18) . . . . ?
C3_2 C2_2 B7_2 B12_2 -151.8(2) . . . . ?
C1_2 C2_2 B7_2 B12_2 64.3(2) . . . . ?
B11_2 C2_2 B7_2 B12_2 -39.94(17) . . . . ?
B3_2 C2_2 B7_2 B12_2 -3.0(2) . . . . ?
B6_2 C2_2 B7_2 B12_2 102.06(18) . . . . ?
C1_2 B6_2 B7_2 C2_2 34.71(15) . . . . ?
B8_2 B6_2 B7_2 C2_2 134.65(17) . . . . ?
B5_2 B6_2 B7_2 C2_2 96.44(18) . . . . ?
C1_2 B6_2 B7_2 B8_2 -99.94(18) . . . . ?
C2_2 B6_2 B7_2 B8_2 -134.65(17) . . . . ?
B5_2 B6_2 B7_2 B8_2 -38.21(16) . . . . ?
C1_2 B6_2 B7_2 B11_2 1.0(2) . . . . ?
C2_2 B6_2 B7_2 B11_2 -33.70(17) . . . . ?
B8_2 B6_2 B7_2 B11_2 100.9(2) . . . . ?
B5_2 B6_2 B7_2 B11_2 62.7(2) . . . . ?
C1_2 B6_2 B7_2 B12_2 -62.5(2) . . . . ?
C2_2 B6_2 B7_2 B12_2 -97.25(18) . . . . ?
B8_2 B6_2 B7_2 B12_2 37.39(17) . . . . ?
B5_2 B6_2 B7_2 B12_2 -0.8(2) . . . . ?
C1_2 B6_2 B8_2 B5_2 -38.85(15) . . . . ?
C2_2 B6_2 B8_2 B5_2 -98.61(16) . . . . ?
B7_2 B6_2 B8_2 B5_2 -137.44(17) . . . . ?
C1_2 B6_2 B8_2 B7_2 98.60(18) . . . . ?
C2_2 B6_2 B8_2 B7_2 38.83(15) . . . . ?
B5_2 B6_2 B8_2 B7_2 137.44(17) . . . . ?
C1_2 B6_2 B8_2 B9_2 -1.8(2) . . . . ?
C2_2 B6_2 B8_2 B9_2 -61.5(2) . . . . ?
B5_2 B6_2 B8_2 B9_2 37.08(17) . . . . ?
B7_2 B6_2 B8_2 B9_2 -100.36(19) . . . . ?
C1_2 B6_2 B8_2 B12_2 61.2(2) . . . . ?
C2_2 B6_2 B8_2 B12_2 1.5(2) . . . . ?
B5_2 B6_2 B8_2 B12_2 100.08(19) . . . . ?
B7_2 B6_2 B8_2 B12_2 -37.36(17) . . . . ?
C1_2 B5_2 B8_2 B6_2 38.97(15) . . . . ?
B9_2 B5_2 B8_2 B6_2 138.40(18) . . . . ?
B4_2 B5_2 B8_2 B6_2 100.58(18) . . . . ?
C1_2 B5_2 B8_2 B7_2 0.9(2) . . . . ?
B6_2 B5_2 B8_2 B7_2 -38.07(16) . . . . ?
B9_2 B5_2 B8_2 B7_2 100.33(19) . . . . ?
B4_2 B5_2 B8_2 B7_2 62.5(2) . . . . ?
C1_2 B5_2 B8_2 B9_2 -99.43(17) . . . . ?
B6_2 B5_2 B8_2 B9_2 -138.40(18) . . . . ?
B4_2 B5_2 B8_2 B9_2 -37.82(17) . . . . ?
C1_2 B5_2 B8_2 B12_2 -62.3(2) . . . . ?
B6_2 B5_2 B8_2 B12_2 -101.3(2) . . . . ?
B9_2 B5_2 B8_2 B12_2 37.11(17) . . . . ?
B4_2 B5_2 B8_2 B12_2 -0.7(2) . . . . ?
C2_2 B7_2 B8_2 B6_2 -39.55(16) . . . . ?
B11_2 B7_2 B8_2 B6_2 -101.10(19) . . . . ?
B12_2 B7_2 B8_2 B6_2 -138.21(17) . . . . ?
C2_2 B7_2 B8_2 B5_2 -1.5(2) . . . . ?
B6_2 B7_2 B8_2 B5_2 38.02(16) . . . . ?
B11_2 B7_2 B8_2 B5_2 -63.1(2) . . . . ?
B12_2 B7_2 B8_2 B5_2 -100.19(18) . . . . ?
C2_2 B7_2 B8_2 B9_2 61.5(2) . . . . ?
B6_2 B7_2 B8_2 B9_2 101.06(18) . . . . ?
B11_2 B7_2 B8_2 B9_2 0.0(2) . . . . ?
B12_2 B7_2 B8_2 B9_2 -37.15(16) . . . . ?
C2_2 B7_2 B8_2 B12_2 98.66(18) . . . . ?
B6_2 B7_2 B8_2 B12_2 138.21(17) . . . . ?
B11_2 B7_2 B8_2 B12_2 37.11(17) . . . . ?
C1_2 B5_2 B9_2 B12_2 61.7(2) . . . . ?
B6_2 B5_2 B9_2 B12_2 -0.5(2) . . . . ?
B8_2 B5_2 B9_2 B12_2 -37.54(17) . . . . ?
B4_2 B5_2 B9_2 B12_2 100.60(19) . . . . ?
C1_2 B5_2 B9_2 B8_2 99.29(18) . . . . ?
B6_2 B5_2 B9_2 B8_2 37.03(17) . . . . ?
B4_2 B5_2 B9_2 B8_2 138.14(18) . . . . ?
C1_2 B5_2 B9_2 B10_2 -1.7(2) . . . . ?
B6_2 B5_2 B9_2 B10_2 -64.0(2) . . . . ?
B8_2 B5_2 B9_2 B10_2 -101.0(2) . . . . ?
B4_2 B5_2 B9_2 B10_2 37.10(16) . . . . ?
C1_2 B5_2 B9_2 B4_2 -38.85(15) . . . . ?
B6_2 B5_2 B9_2 B4_2 -101.11(18) . . . . ?
B8_2 B5_2 B9_2 B4_2 -138.14(18) . . . . ?
B6_2 B8_2 B9_2 B5_2 -37.24(17) . . . . ?
B7_2 B8_2 B9_2 B5_2 -100.81(18) . . . . ?
B12_2 B8_2 B9_2 B5_2 -138.11(18) . . . . ?
B6_2 B8_2 B9_2 B12_2 100.9(2) . . . . ?
B5_2 B8_2 B9_2 B12_2 138.11(18) . . . . ?
B7_2 B8_2 B9_2 B12_2 37.31(16) . . . . ?
B6_2 B8_2 B9_2 B10_2 63.2(2) . . . . ?
B5_2 B8_2 B9_2 B10_2 100.48(18) . . . . ?
B7_2 B8_2 B9_2 B10_2 -0.3(2) . . . . ?
B12_2 B8_2 B9_2 B10_2 -37.64(17) . . . . ?
B6_2 B8_2 B9_2 B4_2 0.0(2) . . . . ?
B5_2 B8_2 B9_2 B4_2 37.27(16) . . . . ?
B7_2 B8_2 B9_2 B4_2 -63.5(2) . . . . ?
B12_2 B8_2 B9_2 B4_2 -100.84(19) . . . . ?
C1_2 B4_2 B9_2 B5_2 39.00(15) . . . . ?
B3_2 B4_2 B9_2 B5_2 101.52(18) . . . . ?
B10_2 B4_2 B9_2 B5_2 138.36(18) . . . . ?
C1_2 B4_2 B9_2 B12_2 -61.9(2) . . . . ?
B3_2 B4_2 B9_2 B12_2 0.7(2) . . . . ?
B5_2 B4_2 B9_2 B12_2 -100.86(19) . . . . ?
B10_2 B4_2 B9_2 B12_2 37.50(17) . . . . ?
C1_2 B4_2 B9_2 B8_2 1.7(2) . . . . ?
B3_2 B4_2 B9_2 B8_2 64.2(2) . . . . ?
B5_2 B4_2 B9_2 B8_2 -37.28(17) . . . . ?
B10_2 B4_2 B9_2 B8_2 101.1(2) . . . . ?
C1_2 B4_2 B9_2 B10_2 -99.35(18) . . . . ?
B3_2 B4_2 B9_2 B10_2 -36.84(16) . . . . ?
B5_2 B4_2 B9_2 B10_2 -138.36(18) . . . . ?
C1_2 B4_2 B10_2 B3_2 -39.17(15) . . . . ?
B5_2 B4_2 B10_2 B3_2 -101.15(18) . . . . ?
B9_2 B4_2 B10_2 B3_2 -138.22(18) . . . . ?
C1_2 B4_2 B10_2 B11_2 -1.6(2) . . . . ?
B3_2 B4_2 B10_2 B11_2 37.57(16) . . . . ?
B5_2 B4_2 B10_2 B11_2 -63.6(2) . . . . ?
B9_2 B4_2 B10_2 B11_2 -100.65(19) . . . . ?
C1_2 B4_2 B10_2 B12_2 61.8(2) . . . . ?
B3_2 B4_2 B10_2 B12_2 100.99(19) . . . . ?
B5_2 B4_2 B10_2 B12_2 -0.2(2) . . . . ?
B9_2 B4_2 B10_2 B12_2 -37.23(17) . . . . ?
C1_2 B4_2 B10_2 B9_2 99.05(18) . . . . ?
B3_2 B4_2 B10_2 B9_2 138.22(18) . . . . ?
B5_2 B4_2 B10_2 B9_2 37.07(17) . . . . ?
B5_2 B9_2 B10_2 B3_2 0.3(2) . . . . ?
B12_2 B9_2 B10_2 B3_2 -100.68(19) . . . . ?
B8_2 B9_2 B10_2 B3_2 -63.0(2) . . . . ?
B4_2 B9_2 B10_2 B3_2 37.37(17) . . . . ?
B5_2 B9_2 B10_2 B11_2 63.8(2) . . . . ?
B12_2 B9_2 B10_2 B11_2 -37.13(17) . . . . ?
B8_2 B9_2 B10_2 B11_2 0.6(2) . . . . ?
B4_2 B9_2 B10_2 B11_2 100.92(18) . . . . ?
B5_2 B9_2 B10_2 B4_2 -37.10(16) . . . . ?
B12_2 B9_2 B10_2 B4_2 -138.05(18) . . . . ?
B8_2 B9_2 B10_2 B4_2 -100.36(18) . . . . ?
B5_2 B9_2 B10_2 B12_2 100.95(19) . . . . ?
B8_2 B9_2 B10_2 B12_2 37.69(17) . . . . ?
B4_2 B9_2 B10_2 B12_2 138.05(18) . . . . ?
C3_2 C2_2 B11_2 B3_2 -106.4(2) . . . . ?
C1_2 C2_2 B11_2 B3_2 38.13(16) . . . . ?
B7_2 C2_2 B11_2 B3_2 141.48(19) . . . . ?
B6_2 C2_2 B11_2 B3_2 105.03(18) . . . . ?
C3_2 C2_2 B11_2 B10_2 -145.6(2) . . . . ?
C1_2 C2_2 B11_2 B10_2 -1.1(2) . . . . ?
B7_2 C2_2 B11_2 B10_2 102.28(19) . . . . ?
B3_2 C2_2 B11_2 B10_2 -39.20(16) . . . . ?
B6_2 C2_2 B11_2 B10_2 65.8(2) . . . . ?
C3_2 C2_2 B11_2 B7_2 112.1(2) . . . . ?
C1_2 C2_2 B11_2 B7_2 -103.35(19) . . . . ?
B3_2 C2_2 B11_2 B7_2 -141.48(19) . . . . ?
B6_2 C2_2 B11_2 B7_2 -36.45(18) . . . . ?
C3_2 C2_2 B11_2 B12_2 152.0(2) . . . . ?
C1_2 C2_2 B11_2 B12_2 -63.5(2) . . . . ?
B7_2 C2_2 B11_2 B12_2 39.88(16) . . . . ?
B3_2 C2_2 B11_2 B12_2 -101.60(18) . . . . ?
B6_2 C2_2 B11_2 B12_2 3.4(2) . . . . ?
B3_2 B10_2 B11_2 C2_2 39.14(16) . . . . ?
B4_2 B10_2 B11_2 C2_2 1.6(2) . . . . ?
B12_2 B10_2 B11_2 C2_2 -98.81(18) . . . . ?
B9_2 B10_2 B11_2 C2_2 -61.9(2) . . . . ?
B4_2 B10_2 B11_2 B3_2 -37.51(16) . . . . ?
B12_2 B10_2 B11_2 B3_2 -137.95(19) . . . . ?
B9_2 B10_2 B11_2 B3_2 -101.03(19) . . . . ?
B3_2 B10_2 B11_2 B7_2 100.44(19) . . . . ?
B4_2 B10_2 B11_2 B7_2 62.9(2) . . . . ?
B12_2 B10_2 B11_2 B7_2 -37.51(17) . . . . ?
B9_2 B10_2 B11_2 B7_2 -0.6(2) . . . . ?
B3_2 B10_2 B11_2 B12_2 137.95(19) . . . . ?
B4_2 B10_2 B11_2 B12_2 100.44(19) . . . . ?
B9_2 B10_2 B11_2 B12_2 36.92(16) . . . . ?
B6_2 B7_2 B11_2 C2_2 34.08(17) . . . . ?
B8_2 B7_2 B11_2 C2_2 97.11(18) . . . . ?
B12_2 B7_2 B11_2 C2_2 134.29(18) . . . . ?
C2_2 B7_2 B11_2 B3_2 -34.15(16) . . . . ?
B6_2 B7_2 B11_2 B3_2 -0.1(3) . . . . ?
B8_2 B7_2 B11_2 B3_2 63.0(2) . . . . ?
B12_2 B7_2 B11_2 B3_2 100.14(19) . . . . ?
C2_2 B7_2 B11_2 B10_2 -96.72(18) . . . . ?
B6_2 B7_2 B11_2 B10_2 -62.6(2) . . . . ?
B8_2 B7_2 B11_2 B10_2 0.4(2) . . . . ?
B12_2 B7_2 B11_2 B10_2 37.57(17) . . . . ?
C2_2 B7_2 B11_2 B12_2 -134.29(18) . . . . ?
B6_2 B7_2 B11_2 B12_2 -100.2(2) . . . . ?
B8_2 B7_2 B11_2 B12_2 -37.18(17) . . . . ?
B5_2 B9_2 B12_2 B7_2 0.0(2) . . . . ?
B8_2 B9_2 B12_2 B7_2 -37.37(16) . . . . ?
B10_2 B9_2 B12_2 B7_2 100.60(19) . . . . ?
B4_2 B9_2 B12_2 B7_2 63.2(2) . . . . ?
B5_2 B9_2 B12_2 B11_2 -63.4(2) . . . . ?
B8_2 B9_2 B12_2 B11_2 -100.8(2) . . . . ?
B10_2 B9_2 B12_2 B11_2 37.15(16) . . . . ?
B4_2 B9_2 B12_2 B11_2 -0.2(2) . . . . ?
B5_2 B9_2 B12_2 B10_2 -100.59(18) . . . . ?
B8_2 B9_2 B12_2 B10_2 -137.97(18) . . . . ?
B4_2 B9_2 B12_2 B10_2 -37.38(17) . . . . ?
B5_2 B9_2 B12_2 B8_2 37.38(16) . . . . ?
B10_2 B9_2 B12_2 B8_2 137.97(18) . . . . ?
B4_2 B9_2 B12_2 B8_2 100.59(18) . . . . ?
C2_2 B7_2 B12_2 B9_2 -61.9(2) . . . . ?
B6_2 B7_2 B12_2 B9_2 0.5(2) . . . . ?
B8_2 B7_2 B12_2 B9_2 37.53(16) . . . . ?
B11_2 B7_2 B12_2 B9_2 -101.14(18) . . . . ?
C2_2 B7_2 B12_2 B11_2 39.27(16) . . . . ?
B6_2 B7_2 B12_2 B11_2 101.64(19) . . . . ?
B8_2 B7_2 B12_2 B11_2 138.67(18) . . . . ?
C2_2 B7_2 B12_2 B10_2 1.9(2) . . . . ?
B6_2 B7_2 B12_2 B10_2 64.2(2) . . . . ?
B8_2 B7_2 B12_2 B10_2 101.27(19) . . . . ?
B11_2 B7_2 B12_2 B10_2 -37.40(16) . . . . ?
C2_2 B7_2 B12_2 B8_2 -99.40(18) . . . . ?
B6_2 B7_2 B12_2 B8_2 -37.03(16) . . . . ?
B11_2 B7_2 B12_2 B8_2 -138.67(18) . . . . ?
C2_2 B11_2 B12_2 B9_2 61.4(2) . . . . ?
B3_2 B11_2 B12_2 B9_2 -0.3(2) . . . . ?
B10_2 B11_2 B12_2 B9_2 -37.36(17) . . . . ?
B7_2 B11_2 B12_2 B9_2 100.65(19) . . . . ?
C2_2 B11_2 B12_2 B7_2 -39.22(15) . . . . ?
B3_2 B11_2 B12_2 B7_2 -100.94(19) . . . . ?
B10_2 B11_2 B12_2 B7_2 -138.01(18) . . . . ?
C2_2 B11_2 B12_2 B10_2 98.79(18) . . . . ?
B3_2 B11_2 B12_2 B10_2 37.08(17) . . . . ?
B7_2 B11_2 B12_2 B10_2 138.01(18) . . . . ?
C2_2 B11_2 B12_2 B8_2 -2.3(2) . . . . ?
B3_2 B11_2 B12_2 B8_2 -64.0(2) . . . . ?
B10_2 B11_2 B12_2 B8_2 -101.10(19) . . . . ?
B7_2 B11_2 B12_2 B8_2 36.92(17) . . . . ?
B3_2 B10_2 B12_2 B9_2 100.83(19) . . . . ?
B11_2 B10_2 B12_2 B9_2 138.46(18) . . . . ?
B4_2 B10_2 B12_2 B9_2 37.46(17) . . . . ?
B3_2 B10_2 B12_2 B7_2 -0.2(2) . . . . ?
B11_2 B10_2 B12_2 B7_2 37.45(17) . . . . ?
B4_2 B10_2 B12_2 B7_2 -63.5(2) . . . . ?
B9_2 B10_2 B12_2 B7_2 -101.01(19) . . . . ?
B3_2 B10_2 B12_2 B11_2 -37.63(17) . . . . ?
B4_2 B10_2 B12_2 B11_2 -101.00(19) . . . . ?
B9_2 B10_2 B12_2 B11_2 -138.46(18) . . . . ?
B3_2 B10_2 B12_2 B8_2 63.1(2) . . . . ?
B11_2 B10_2 B12_2 B8_2 100.7(2) . . . . ?
B4_2 B10_2 B12_2 B8_2 -0.3(2) . . . . ?
B9_2 B10_2 B12_2 B8_2 -37.74(18) . . . . ?
B6_2 B8_2 B12_2 B9_2 -100.63(18) . . . . ?
B5_2 B8_2 B12_2 B9_2 -37.19(16) . . . . ?
B7_2 B8_2 B12_2 B9_2 -138.11(17) . . . . ?
B6_2 B8_2 B12_2 B7_2 37.48(17) . . . . ?
B5_2 B8_2 B12_2 B7_2 100.93(19) . . . . ?
B9_2 B8_2 B12_2 B7_2 138.11(17) . . . . ?
B6_2 B8_2 B12_2 B11_2 0.5(2) . . . . ?
B5_2 B8_2 B12_2 B11_2 64.0(2) . . . . ?
B7_2 B8_2 B12_2 B11_2 -36.97(16) . . . . ?
B9_2 B8_2 B12_2 B11_2 101.14(19) . . . . ?
B6_2 B8_2 B12_2 B10_2 -62.8(2) . . . . ?
B5_2 B8_2 B12_2 B10_2 0.6(2) . . . . ?
B7_2 B8_2 B12_2 B10_2 -100.32(19) . . . . ?
B9_2 B8_2 B12_2 B10_2 37.79(18) . . . . ?
C3_2 C2_2 B3_2 C1_2 -107.5(2) . . . . ?
B7_2 C2_2 B3_2 C1_2 102.21(19) . . . . ?
B11_2 C2_2 B3_2 C1_2 139.33(18) . . . . ?
B6_2 C2_2 B3_2 C1_2 33.82(16) . . . . ?
C3_2 C2_2 B3_2 B10_2 153.21(19) . . . . ?
C1_2 C2_2 B3_2 B10_2 -99.26(18) . . . . ?
B7_2 C2_2 B3_2 B10_2 3.0(2) . . . . ?
B11_2 C2_2 B3_2 B10_2 40.08(17) . . . . ?
B6_2 C2_2 B3_2 B10_2 -65.4(2) . . . . ?
C3_2 C2_2 B3_2 B4_2 -143.43(19) . . . . ?
C1_2 C2_2 B3_2 B4_2 -35.90(15) . . . . ?
B7_2 C2_2 B3_2 B4_2 66.3(2) . . . . ?
B11_2 C2_2 B3_2 B4_2 103.43(18) . . . . ?
B6_2 C2_2 B3_2 B4_2 -2.1(2) . . . . ?
C3_2 C2_2 B3_2 B11_2 113.1(2) . . . . ?
C1_2 C2_2 B3_2 B11_2 -139.33(18) . . . . ?
B7_2 C2_2 B3_2 B11_2 -37.13(18) . . . . ?
B6_2 C2_2 B3_2 B11_2 -105.51(19) . . . . ?
B1_1 C1_2 B3_2 C2_2 110.1(2) . . . . ?
B4_2 C1_2 B3_2 C2_2 -138.47(17) . . . . ?
B5_2 C1_2 B3_2 C2_2 -101.22(17) . . . . ?
B6_2 C1_2 B3_2 C2_2 -33.74(17) . . . . ?
B1_1 C1_2 B3_2 B10_2 -151.18(18) . . . . ?
C2_2 C1_2 B3_2 B10_2 98.68(18) . . . . ?
B4_2 C1_2 B3_2 B10_2 -39.79(16) . . . . ?
B5_2 C1_2 B3_2 B10_2 -2.5(2) . . . . ?
B6_2 C1_2 B3_2 B10_2 64.9(2) . . . . ?
B1_1 C1_2 B3_2 B4_2 -111.4(2) . . . . ?
C2_2 C1_2 B3_2 B4_2 138.47(17) . . . . ?
B5_2 C1_2 B3_2 B4_2 37.25(16) . . . . ?
B6_2 C1_2 B3_2 B4_2 104.73(18) . . . . ?
B1_1 C1_2 B3_2 B11_2 145.51(18) . . . . ?
C2_2 C1_2 B3_2 B11_2 35.37(16) . . . . ?
B4_2 C1_2 B3_2 B11_2 -103.10(18) . . . . ?
B5_2 C1_2 B3_2 B11_2 -65.8(2) . . . . ?
B6_2 C1_2 B3_2 B11_2 1.6(2) . . . . ?
B11_2 B10_2 B3_2 C2_2 -39.18(16) . . . . ?
B4_2 B10_2 B3_2 C2_2 98.85(17) . . . . ?
B12_2 B10_2 B3_2 C2_2 -1.6(2) . . . . ?
B9_2 B10_2 B3_2 C2_2 61.4(2) . . . . ?
B11_2 B10_2 B3_2 C1_2 -99.30(17) . . . . ?
B4_2 B10_2 B3_2 C1_2 38.73(15) . . . . ?
B12_2 B10_2 B3_2 C1_2 -61.7(2) . . . . ?
B9_2 B10_2 B3_2 C1_2 1.3(2) . . . . ?
B11_2 B10_2 B3_2 B4_2 -138.03(17) . . . . ?
B12_2 B10_2 B3_2 B4_2 -100.43(19) . . . . ?
B9_2 B10_2 B3_2 B4_2 -37.42(17) . . . . ?
B4_2 B10_2 B3_2 B11_2 138.03(17) . . . . ?
B12_2 B10_2 B3_2 B11_2 37.60(18) . . . . ?
B9_2 B10_2 B3_2 B11_2 100.61(19) . . . . ?
C1_2 B4_2 B3_2 C2_2 35.45(14) . . . . ?
B5_2 B4_2 B3_2 C2_2 0.5(2) . . . . ?
B10_2 B4_2 B3_2 C2_2 -99.76(18) . . . . ?
B9_2 B4_2 B3_2 C2_2 -62.5(2) . . . . ?
B5_2 B4_2 B3_2 C1_2 -34.92(15) . . . . ?
B10_2 B4_2 B3_2 C1_2 -135.21(17) . . . . ?
B9_2 B4_2 B3_2 C1_2 -97.97(17) . . . . ?
C1_2 B4_2 B3_2 B10_2 135.21(17) . . . . ?
B5_2 B4_2 B3_2 B10_2 100.30(18) . . . . ?
B9_2 B4_2 B3_2 B10_2 37.24(16) . . . . ?
C1_2 B4_2 B3_2 B11_2 97.13(18) . . . . ?
B5_2 B4_2 B3_2 B11_2 62.2(2) . . . . ?
B10_2 B4_2 B3_2 B11_2 -38.09(16) . . . . ?
B9_2 B4_2 B3_2 B11_2 -0.8(2) . . . . ?
B10_2 B11_2 B3_2 C2_2 134.67(18) . . . . ?
B7_2 B11_2 B3_2 C2_2 33.96(17) . . . . ?
B12_2 B11_2 B3_2 C2_2 97.20(18) . . . . ?
C2_2 B11_2 B3_2 C1_2 -34.87(15) . . . . ?
B10_2 B11_2 B3_2 C1_2 99.80(18) . . . . ?
B7_2 B11_2 B3_2 C1_2 -0.9(2) . . . . ?
B12_2 B11_2 B3_2 C1_2 62.3(2) . . . . ?
C2_2 B11_2 B3_2 B10_2 -134.67(18) . . . . ?
B7_2 B11_2 B3_2 B10_2 -100.7(2) . . . . ?
B12_2 B11_2 B3_2 B10_2 -37.47(17) . . . . ?
C2_2 B11_2 B3_2 B4_2 -96.50(18) . . . . ?
B10_2 B11_2 B3_2 B4_2 38.17(16) . . . . ?
B7_2 B11_2 B3_2 B4_2 -62.5(2) . . . . ?
B12_2 B11_2 B3_2 B4_2 0.7(2) . . . . ?
